data_7713057
loop_
_publ_author_name
'Rigoni, Giacomo'
'Nylund, Pamela Viktoria Sofie'
'Albrecht, Martin'

_publ_section_title
;
 Manganese(III) complexes stabilized with N-heterocyclic carbene ligands
 for alcohol oxidation catalysis
;
_journal_name_full 'Dalton Transactions'
_journal_paper_doi 10.1039/D3DT01013A
_journal_year 2023
_chemical_formula_moiety 'C36 H50 Mn N3 O4'
_chemical_formula_sum 'C36 H50 Mn N3 O4'
_chemical_formula_weight 643.73
_space_group_IT_number 14
_space_group_name_Hall '-P 2ybc'
_space_group_name_H-M_alt 'P 1 21/c 1'
_symmetry_cell_setting monoclinic
_symmetry_Int_Tables_number 14
_symmetry_space_group_name_Hall '-P 2ybc'
_symmetry_space_group_name_H-M 'P 1 21/c 1'
_atom_sites_solution_hydrogens geom
_atom_sites_solution_primary dual
_audit_update_record
;
2023-03-30 deposited with the CCDC.	2023-05-17 downloaded from the CCDC.
;
_cell_angle_alpha 90
_cell_angle_beta 98.1747(8)
_cell_angle_gamma 90
_cell_formula_units_Z 4
_cell_length_a 16.41996(13)
_cell_length_b 11.69669(11)
_cell_length_c 18.63705(16)
_cell_measurement_reflns_used 14091
_cell_measurement_temperature 173.00(10)
_cell_measurement_theta_max 27.909
_cell_measurement_theta_min 2.048
_cell_volume 3543.05(5)
_computing_cell_refinement 'CrysAlisPro 1.171.40.84a (Rigaku OD, 2020)'
_computing_data_collection 'CrysAlisPro 1.171.40.84a (Rigaku OD, 2020)'
_computing_data_reduction 'CrysAlisPro 1.171.40.84a (Rigaku OD, 2020)'
_computing_molecular_graphics 'Olex2 1.3 (Dolomanov et al., 2009)'
_computing_publication_material 'Olex2 1.3 (Dolomanov et al., 2009)'
_computing_structure_refinement 'SHELXL 2018/3 (Sheldrick, 2015)'
_computing_structure_solution 'SHELXT 2018/2 (Sheldrick, 2018)'
_diffrn_ambient_environment N~2~
_diffrn_ambient_temperature 173.00(10)
_diffrn_detector 'CCD plate'
_diffrn_detector_area_resol_mean 16.0965
_diffrn_detector_type Eos
_diffrn_measured_fraction_theta_full 1
_diffrn_measured_fraction_theta_max 0.919
_diffrn_measurement_details
;
List of Runs (angles in degrees, time in seconds):

  # Type    Start    End  Width  t~exp~   \w     \q     \k     \f   Frames
#--------------------------------------------------------------------------
  1  \w    -16.00  42.00   1.00   30.00    --   27.56  77.00-120.00   58
  2  \w    -16.00  42.00   1.00   30.00    --   27.56  77.00-180.00   58
  3  \w    -48.00  65.00   1.00   30.00    --   27.56 -57.00-120.00  113
  4  \w    -28.00 109.00   1.00   30.00    --   27.56  38.00  60.00  137
  5  \w    -48.00  58.00   1.00   30.00    --   27.56 -57.00 -30.00  106
  6  \w    -48.00  65.00   1.00   30.00    --   27.56 -57.00  60.00  113
;
_diffrn_measurement_device 'four-circle diffractometer'
_diffrn_measurement_device_type 'SuperNova, Single source at offset/far, Eos'
_diffrn_measurement_method '\w scans'
_diffrn_orient_matrix_type 'CrysAlisPro convention (1999,Acta A55,543-557)'
_diffrn_orient_matrix_UB_11 -0.0276199
_diffrn_orient_matrix_UB_12 0.0453612
_diffrn_orient_matrix_UB_13 -0.0110619
_diffrn_orient_matrix_UB_21 0.0031105
_diffrn_orient_matrix_UB_22 -0.0121536
_diffrn_orient_matrix_UB_23 -0.0368049
_diffrn_orient_matrix_UB_31 -0.0336348
_diffrn_orient_matrix_UB_32 -0.0383629
_diffrn_orient_matrix_UB_33 -0.0014068
_diffrn_radiation_monochromator mirror
_diffrn_radiation_probe x-ray
_diffrn_radiation_type 'Mo K\a'
_diffrn_radiation_wavelength 0.71073
_diffrn_reflns_av_R_equivalents 0.0286
_diffrn_reflns_av_unetI/netI 0.0407
_diffrn_reflns_Laue_measured_fraction_full 1
_diffrn_reflns_Laue_measured_fraction_max 0.919
_diffrn_reflns_limit_h_max 21
_diffrn_reflns_limit_h_min -21
_diffrn_reflns_limit_k_max 15
_diffrn_reflns_limit_k_min -14
_diffrn_reflns_limit_l_max 24
_diffrn_reflns_limit_l_min -24
_diffrn_reflns_number 30799
_diffrn_reflns_point_group_measured_fraction_full 1
_diffrn_reflns_point_group_measured_fraction_max 0.919
_diffrn_reflns_theta_full 25.242
_diffrn_reflns_theta_max 28.154
_diffrn_reflns_theta_min 2.062
_diffrn_source 'micro-focus sealed X-ray tube'
_diffrn_source_type 'SuperNova (Mo) X-ray Source'
_exptl_absorpt_coefficient_mu 0.413
_exptl_absorpt_correction_T_max 1
_exptl_absorpt_correction_T_min 0.89153
_exptl_absorpt_correction_type multi-scan
_exptl_absorpt_process_details
;
        CrysAlisPro 1.171.40.84a (Rigaku Oxford Diffraction, 2020)
        Empirical absorption correction using spherical harmonics,
        implemented in SCALE3 ABSPACK scaling algorithm.
;
_exptl_crystal_colour 'clear reddish red'
_exptl_crystal_colour_primary red
_exptl_crystal_density_diffrn 1.207
_exptl_crystal_description block
_exptl_crystal_F_000 1376
_exptl_crystal_recrystallization_method 'Re-crystallisation from solvent: acetonitrile'
_exptl_crystal_size_max 0.295
_exptl_crystal_size_mid 0.267
_exptl_crystal_size_min 0.234
_refine_diff_density_max 0.273
_refine_diff_density_min -0.305
_refine_diff_density_rms 0.043
_refine_ls_extinction_method none
_refine_ls_goodness_of_fit_ref 1.042
_refine_ls_hydrogen_treatment constr
_refine_ls_matrix_type full
_refine_ls_number_parameters 412
_refine_ls_number_reflns 7983
_refine_ls_number_restraints 0
_refine_ls_restrained_S_all 1.042
_refine_ls_R_factor_all 0.0457
_refine_ls_R_factor_gt 0.0353
_refine_ls_shift/su_max 0.001
_refine_ls_shift/su_mean 0
_refine_ls_structure_factor_coef Fsqd
_refine_ls_weighting_details 'w=1/[\s^2^(Fo^2^)+(0.0416P)^2^+1.1770P] where P=(Fo^2^+2Fc^2^)/3'
_refine_ls_weighting_scheme calc
_refine_ls_wR_factor_gt 0.0879
_refine_ls_wR_factor_ref 0.0951
_reflns_Friedel_coverage 0
_reflns_number_gt 6622
_reflns_number_total 7983
_reflns_threshold_expression 'I > 2\s(I)'
_cod_data_source_file d3dt01013a2.cif
_cod_data_source_block 20MA105_PN5144
_cod_database_code 7713057
_oxdiff_exptl_absorpt_empirical_details
;
Empirical correction (ABSPACK) includes:
- Absorption correction using spherical harmonics
- Frame scaling
;
_oxdiff_exptl_absorpt_empirical_full_max 1.172
_oxdiff_exptl_absorpt_empirical_full_min 0.807
_shelx_shelxl_version_number 2018/3

loop_
_symmetry_equiv_pos_as_xyz
'x, y, z'
'-x, y+1/2, -z+1/2'
'-x, -y, -z'
'x, -y-1/2, z-1/2'

loop_
_atom_site_label
_atom_site_type_symbol
_atom_site_fract_x
_atom_site_fract_y
_atom_site_fract_z
_atom_site_U_iso_or_equiv
_atom_site_adp_type
_atom_site_occupancy
_atom_site_site_symmetry_order
_atom_site_calc_flag
_atom_site_refinement_flags_posn
_atom_site_refinement_flags_adp
_atom_site_refinement_flags_occupancy
_atom_site_disorder_assembly
_atom_site_disorder_group
Mn1 Mn 0.60176(2) 0.25359(2) 0.46508(2) 0.02473(8) Uani 1 1 d . . . . .
O4 O 0.60055(6) 0.41732(9) 0.43559(6) 0.0298(2) Uani 1 1 d . . . . .
O3 O 0.62735(6) 0.21141(9) 0.36375(6) 0.0294(2) Uani 1 1 d . . . . .
O1 O 0.71311(6) 0.26179(10) 0.50178(6) 0.0330(3) Uani 1 1 d . . . . .
O2 O 0.48840(6) 0.23996(10) 0.43913(6) 0.0311(3) Uani 1 1 d . . . . .
N1 N 0.65032(7) 0.10214(10) 0.59247(6) 0.0209(2) Uani 1 1 d . . . . .
N3 N 0.54150(7) 0.04711(10) 0.62826(6) 0.0226(3) Uani 1 1 d . . . . .
N2 N 0.62315(7) 0.04036(11) 0.64379(6) 0.0239(3) Uani 1 1 d . . . . .
C1 C 0.58904(8) 0.14747(12) 0.54377(7) 0.0219(3) Uani 1 1 d . . . . .
C2 C 0.51702(8) 0.11074(12) 0.56729(7) 0.0211(3) Uani 1 1 d . . . . .
C18 C 0.43342(8) 0.14019(12) 0.53465(8) 0.0219(3) Uani 1 1 d . . . . .
C4 C 0.73714(8) 0.12186(12) 0.59650(7) 0.0217(3) Uani 1 1 d . . . . .
C19 C 0.36320(8) 0.10762(13) 0.56523(8) 0.0239(3) Uani 1 1 d . . . . .
H19 H 0.369531 0.061211 0.606162 0.029 Uiso 1 1 calc R U . . .
C21 C 0.27844(9) 0.21044(13) 0.47359(8) 0.0252(3) Uani 1 1 d . . . . .
H21 H 0.22616 0.23452 0.453506 0.03 Uiso 1 1 calc R U . . .
C20 C 0.28537(8) 0.14280(12) 0.53603(8) 0.0234(3) Uani 1 1 d . . . . .
C5 C 0.76364(8) 0.20431(13) 0.55096(8) 0.0235(3) Uani 1 1 d . . . . .
C22 C 0.34448(9) 0.24396(12) 0.43965(8) 0.0246(3) Uani 1 1 d . . . . .
C9 C 0.79036(8) 0.06344(13) 0.64897(8) 0.0240(3) Uani 1 1 d . . . . .
H9 H 0.769816 0.008353 0.677607 0.029 Uiso 1 1 calc R U . . .
C7 C 0.90073(9) 0.16964(13) 0.61228(8) 0.0259(3) Uani 1 1 d . . . . .
H7 H 0.956726 0.185823 0.61784 0.031 Uiso 1 1 calc R U . . .
C8 C 0.87365(8) 0.08736(13) 0.65846(8) 0.0251(3) Uani 1 1 d . . . . .
C23 C 0.42445(8) 0.20807(13) 0.47119(8) 0.0238(3) Uani 1 1 d . . . . .
C25 C 0.33239(9) 0.32078(14) 0.37197(8) 0.0298(3) Uani 1 1 d . . . . .
C6 C 0.84985(9) 0.22830(13) 0.55909(8) 0.0241(3) Uani 1 1 d . . . . .
C24 C 0.20929(8) 0.11504(13) 0.57226(8) 0.0256(3) Uani 1 1 d . . . . .
C11 C 0.93513(9) 0.02649(15) 0.71550(8) 0.0317(4) Uani 1 1 d . . . . .
C34 C 0.62563(10) 0.46028(14) 0.38021(8) 0.0311(3) Uani 1 1 d . . . . .
C3 C 0.49604(9) -0.00550(15) 0.68196(8) 0.0315(4) Uani 1 1 d . . . . .
H3A H 0.533909 -0.043538 0.718216 0.047 Uiso 1 1 calc R U . . .
H3B H 0.457459 -0.060005 0.658402 0.047 Uiso 1 1 calc R U . . .
H3C H 0.467001 0.052616 0.704434 0.047 Uiso 1 1 calc R U . . .
C10 C 0.88298(9) 0.31644(13) 0.50952(9) 0.0288(3) Uani 1 1 d . . . . .
C32 C 0.65234(10) 0.27899(14) 0.31834(8) 0.0310(3) Uani 1 1 d . . . . .
C30 C 0.36677(11) 0.26260(16) 0.30855(9) 0.0384(4) Uani 1 1 d . . . . .
H30A H 0.425234 0.253642 0.320543 0.058 Uiso 1 1 calc R U . . .
H30B H 0.354879 0.308972 0.265848 0.058 Uiso 1 1 calc R U . . .
H30C H 0.341626 0.188885 0.29971 0.058 Uiso 1 1 calc R U . . .
C29 C 0.24084(10) 0.34451(17) 0.34607(9) 0.0394(4) Uani 1 1 d . . . . .
H29A H 0.212705 0.273581 0.334197 0.059 Uiso 1 1 calc R U . . .
H29B H 0.235547 0.392618 0.303933 0.059 Uiso 1 1 calc R U . . .
H29C H 0.217093 0.382149 0.383921 0.059 Uiso 1 1 calc R U . . .
C33 C 0.65364(11) 0.39794(15) 0.32482(9) 0.0353(4) Uani 1 1 d . . . . .
H33 H 0.675035 0.43912 0.289109 0.042 Uiso 1 1 calc R U . . .
C28 C 0.13817(9) 0.07501(15) 0.51548(9) 0.0334(4) Uani 1 1 d . . . . .
H28A H 0.12382 0.134802 0.480692 0.05 Uiso 1 1 calc R U . . .
H28B H 0.091397 0.056855 0.538942 0.05 Uiso 1 1 calc R U . . .
H28C H 0.154767 0.00831 0.491265 0.05 Uiso 1 1 calc R U . . .
C27 C 0.18339(10) 0.22377(15) 0.60935(9) 0.0346(4) Uani 1 1 d . . . . .
H27A H 0.227383 0.248005 0.64569 0.052 Uiso 1 1 calc R U . . .
H27B H 0.135357 0.208063 0.631641 0.052 Uiso 1 1 calc R U . . .
H27C H 0.171259 0.283186 0.573911 0.052 Uiso 1 1 calc R U . . .
C14 C 0.97683(9) 0.32882(16) 0.52619(10) 0.0393(4) Uani 1 1 d . . . . .
H14A H 0.991541 0.356272 0.574854 0.059 Uiso 1 1 calc R U . . .
H14B H 0.995456 0.382097 0.492875 0.059 Uiso 1 1 calc R U . . .
H14C H 1.002179 0.255816 0.521282 0.059 Uiso 1 1 calc R U . . .
C26 C 0.22728(10) 0.02120(15) 0.62938(9) 0.0365(4) Uani 1 1 d . . . . .
H26A H 0.24582 -0.046305 0.607266 0.055 Uiso 1 1 calc R U . . .
H26B H 0.178094 0.004106 0.649636 0.055 Uiso 1 1 calc R U . . .
H26C H 0.269245 0.046859 0.667116 0.055 Uiso 1 1 calc R U . . .
C13 C 0.86364(11) 0.27785(17) 0.43014(10) 0.0414(4) Uani 1 1 d . . . . .
H13A H 0.889386 0.205383 0.42437 0.062 Uiso 1 1 calc R U . . .
H13B H 0.884279 0.333486 0.399403 0.062 Uiso 1 1 calc R U . . .
H13C H 0.805187 0.270563 0.417034 0.062 Uiso 1 1 calc R U . . .
C31 C 0.37506(11) 0.43629(15) 0.38922(10) 0.0423(4) Uani 1 1 d . . . . .
H31A H 0.351912 0.473047 0.427718 0.063 Uiso 1 1 calc R U . . .
H31B H 0.367109 0.483878 0.346835 0.063 Uiso 1 1 calc R U . . .
H31C H 0.432858 0.424202 0.403908 0.063 Uiso 1 1 calc R U . . .
C17 C 0.89229(11) -0.04460(18) 0.76754(10) 0.0455(5) Uani 1 1 d . . . . .
H17A H 0.856264 0.00351 0.790497 0.068 Uiso 1 1 calc R U . . .
H17B H 0.93275 -0.077934 0.803766 0.068 Uiso 1 1 calc R U . . .
H17C H 0.860859 -0.104176 0.741154 0.068 Uiso 1 1 calc R U . . .
C12 C 0.84555(11) 0.43436(15) 0.51927(12) 0.0481(5) Uani 1 1 d . . . . .
H12A H 0.786736 0.429863 0.508103 0.072 Uiso 1 1 calc R U . . .
H12B H 0.866129 0.48808 0.487282 0.072 Uiso 1 1 calc R U . . .
H12C H 0.860326 0.459058 0.568519 0.072 Uiso 1 1 calc R U . . .
C36 C 0.62194(14) 0.58893(16) 0.37656(11) 0.0536(5) Uani 1 1 d . . . . .
H36A H 0.56595 0.613579 0.375012 0.08 Uiso 1 1 calc R U . . .
H36B H 0.64274 0.614633 0.333736 0.08 Uiso 1 1 calc R U . . .
H36C H 0.654782 0.620536 0.41862 0.08 Uiso 1 1 calc R U . . .
C35 C 0.68071(15) 0.22395(18) 0.25354(11) 0.0539(5) Uani 1 1 d . . . . .
H35A H 0.711438 0.156089 0.268402 0.081 Uiso 1 1 calc R U . . .
H35B H 0.715041 0.276347 0.23185 0.081 Uiso 1 1 calc R U . . .
H35C H 0.633816 0.204201 0.218911 0.081 Uiso 1 1 calc R U . . .
C15 C 0.98933(12) 0.11496(19) 0.76050(10) 0.0522(5) Uani 1 1 d . . . . .
H15A H 1.021408 0.155785 0.729672 0.078 Uiso 1 1 calc R U . . .
H15B H 1.025389 0.076712 0.797999 0.078 Uiso 1 1 calc R U . . .
H15C H 0.955091 0.167758 0.78198 0.078 Uiso 1 1 calc R U . . .
C16 C 0.98979(12) -0.05264(19) 0.67719(11) 0.0538(5) Uani 1 1 d . . . . .
H16A H 0.956542 -0.11123 0.651564 0.081 Uiso 1 1 calc R U . . .
H16B H 1.030677 -0.087196 0.712505 0.081 Uiso 1 1 calc R U . . .
H16C H 1.016338 -0.009012 0.643541 0.081 Uiso 1 1 calc R U . . .

loop_
_atom_site_aniso_label
_atom_site_aniso_U_11
_atom_site_aniso_U_22
_atom_site_aniso_U_33
_atom_site_aniso_U_23
_atom_site_aniso_U_13
_atom_site_aniso_U_12
Mn1 0.01812(12) 0.03181(14) 0.02450(12) 0.00745(9) 0.00382(9) -0.00161(9)
O4 0.0321(6) 0.0282(6) 0.0293(5) 0.0032(5) 0.0049(4) -0.0007(5)
O3 0.0327(6) 0.0276(6) 0.0298(6) 0.0030(5) 0.0111(5) -0.0032(5)
O1 0.0189(5) 0.0404(7) 0.0390(6) 0.0169(5) 0.0018(5) -0.0037(5)
O2 0.0193(5) 0.0479(7) 0.0263(5) 0.0116(5) 0.0035(4) -0.0017(5)
N1 0.0186(5) 0.0234(6) 0.0213(6) 0.0012(5) 0.0048(4) -0.0018(5)
N3 0.0176(5) 0.0261(6) 0.0245(6) 0.0031(5) 0.0045(5) -0.0013(5)
N2 0.0191(6) 0.0273(7) 0.0257(6) 0.0032(5) 0.0041(5) -0.0016(5)
C1 0.0189(6) 0.0243(7) 0.0226(7) 0.0005(6) 0.0031(5) 0.0003(6)
C2 0.0191(6) 0.0213(7) 0.0232(7) 0.0003(6) 0.0040(5) 0.0004(5)
C18 0.0179(6) 0.0233(7) 0.0248(7) -0.0012(6) 0.0036(5) 0.0002(5)
C4 0.0169(6) 0.0258(7) 0.0229(7) -0.0030(6) 0.0041(5) -0.0014(5)
C19 0.0217(7) 0.0253(7) 0.0253(7) 0.0012(6) 0.0048(6) -0.0001(6)
C21 0.0179(7) 0.0297(8) 0.0274(7) -0.0024(6) 0.0012(6) 0.0031(6)
C20 0.0205(7) 0.0239(7) 0.0267(7) -0.0044(6) 0.0058(6) -0.0005(6)
C5 0.0197(7) 0.0260(7) 0.0249(7) 0.0001(6) 0.0030(5) -0.0001(6)
C22 0.0234(7) 0.0273(8) 0.0226(7) -0.0015(6) 0.0022(6) 0.0017(6)
C9 0.0228(7) 0.0268(8) 0.0232(7) 0.0014(6) 0.0059(6) 0.0003(6)
C7 0.0177(6) 0.0307(8) 0.0292(7) -0.0035(6) 0.0033(6) -0.0019(6)
C8 0.0209(7) 0.0304(8) 0.0240(7) -0.0023(6) 0.0032(5) 0.0024(6)
C23 0.0199(7) 0.0276(8) 0.0241(7) -0.0006(6) 0.0043(5) -0.0017(6)
C25 0.0265(7) 0.0354(9) 0.0270(7) 0.0053(7) 0.0020(6) 0.0037(7)
C6 0.0204(7) 0.0245(7) 0.0281(7) -0.0021(6) 0.0057(6) -0.0015(6)
C24 0.0181(7) 0.0306(8) 0.0287(7) -0.0025(6) 0.0061(6) -0.0004(6)
C11 0.0233(7) 0.0415(9) 0.0294(8) 0.0064(7) 0.0000(6) 0.0011(7)
C34 0.0326(8) 0.0287(8) 0.0299(8) 0.0037(7) -0.0033(6) -0.0080(7)
C3 0.0223(7) 0.0410(9) 0.0315(8) 0.0122(7) 0.0050(6) -0.0040(7)
C10 0.0201(7) 0.0264(8) 0.0404(9) 0.0051(7) 0.0058(6) -0.0026(6)
C32 0.0319(8) 0.0349(9) 0.0262(8) 0.0047(7) 0.0046(6) -0.0015(7)
C30 0.0375(9) 0.0524(11) 0.0253(8) 0.0062(7) 0.0047(7) 0.0096(8)
C29 0.0308(8) 0.0525(11) 0.0337(9) 0.0102(8) 0.0009(7) 0.0105(8)
C33 0.0451(10) 0.0340(9) 0.0276(8) 0.0076(7) 0.0085(7) -0.0077(7)
C28 0.0223(7) 0.0428(10) 0.0358(8) -0.0079(7) 0.0070(6) -0.0047(7)
C27 0.0264(8) 0.0413(10) 0.0374(9) -0.0107(7) 0.0095(7) 0.0004(7)
C14 0.0224(8) 0.0405(10) 0.0551(11) 0.0102(8) 0.0055(7) -0.0062(7)
C26 0.0240(8) 0.0445(10) 0.0430(9) 0.0107(8) 0.0113(7) -0.0006(7)
C13 0.0354(9) 0.0532(11) 0.0369(9) 0.0131(8) 0.0090(7) -0.0089(8)
C31 0.0469(10) 0.0353(10) 0.0431(10) 0.0114(8) 0.0010(8) 0.0003(8)
C17 0.0331(9) 0.0616(13) 0.0391(9) 0.0197(9) -0.0037(7) -0.0027(9)
C12 0.0335(9) 0.0295(9) 0.0828(15) 0.0091(9) 0.0138(9) -0.0001(7)
C36 0.0869(16) 0.0303(10) 0.0428(10) 0.0002(8) 0.0063(10) -0.0134(10)
C35 0.0857(16) 0.0429(11) 0.0385(10) 0.0061(9) 0.0276(11) 0.0068(11)
C15 0.0439(11) 0.0641(13) 0.0424(10) 0.0097(10) -0.0148(8) -0.0127(10)
C16 0.0449(11) 0.0662(14) 0.0506(11) 0.0150(10) 0.0078(9) 0.0281(10)

loop_
_atom_type_symbol
_atom_type_description
_atom_type_scat_dispersion_real
_atom_type_scat_dispersion_imag
_atom_type_scat_source
C C 0.0033 0.0016 'International Tables Vol C Tables 4.2.6.8 and 6.1.1.4'
H H 0 0 'International Tables Vol C Tables 4.2.6.8 and 6.1.1.4'
N N 0.0061 0.0033 'International Tables Vol C Tables 4.2.6.8 and 6.1.1.4'
O O 0.0106 0.006 'International Tables Vol C Tables 4.2.6.8 and 6.1.1.4'
Mn Mn 0.3368 0.7283 'International Tables Vol C Tables 4.2.6.8 and 6.1.1.4'

loop_
_exptl_crystal_face_index_h
_exptl_crystal_face_index_k
_exptl_crystal_face_index_l
_exptl_crystal_face_perp_dist
0 0 -1 0.1494
0 0 1 0.1247
-1 -1 -1 0.1333
1 1 1 0.1465
-1 0 1 0.1315
1 0 -1 0.1524
1 -1 -1 0.1003
-1 1 1 0.1333
-1 -1 0 0.1324
1 1 0 0.1407
0 -1 0 0.1116
0 1 0 0.1234
-1 0 0 0.1093
1 0 0 0.1385
1 -1 1 0.1543
-1 1 -1 0.1099
0 -1 1 0.1273
0 1 -1 0.1392
-1 0 -1 0.1182
1 0 1 0.1487
-1 -1 1 0.1254
1 1 -1 0.1438
0 -1 -1 0.1136
0 1 1 0.1364

loop_
_geom_angle_atom_site_label_1
_geom_angle_atom_site_label_2
_geom_angle_atom_site_label_3
_geom_angle
_geom_angle_site_symmetry_1
_geom_angle_site_symmetry_3
_geom_angle_publ_flag
O4 Mn1 O3 88.43(4) . . ?
O1 Mn1 O4 91.29(5) . . ?
O1 Mn1 O3 91.81(5) . . ?
O1 Mn1 O2 173.32(5) . . ?
O1 Mn1 C1 87.78(5) . . ?
O2 Mn1 O4 92.31(5) . . ?
O2 Mn1 O3 93.92(5) . . ?
O2 Mn1 C1 86.05(5) . . ?
C1 Mn1 O4 145.04(5) . . ?
C1 Mn1 O3 126.54(5) . . ?
C34 O4 Mn1 127.88(11) . . ?
C32 O3 Mn1 126.32(11) . . ?
C5 O1 Mn1 135.40(10) . . ?
C23 O2 Mn1 136.84(9) . . ?
N2 N1 C1 113.59(11) . . ?
N2 N1 C4 118.90(11) . . ?
C1 N1 C4 127.30(12) . . ?
N2 N3 C2 112.31(11) . . ?
N2 N3 C3 114.88(11) . . ?
C2 N3 C3 132.57(12) . . ?
N1 N2 N3 104.02(11) . . ?
N1 C1 Mn1 126.80(10) . . ?
N1 C1 C2 104.54(12) . . ?
C2 C1 Mn1 128.37(10) . . ?
N3 C2 C1 105.53(12) . . ?
N3 C2 C18 128.37(12) . . ?
C1 C2 C18 126.03(13) . . ?
C19 C18 C2 122.82(13) . . ?
C19 C18 C23 119.73(13) . . ?
C23 C18 C2 117.40(12) . . ?
C5 C4 N1 118.21(12) . . ?
C9 C4 N1 118.47(13) . . ?
C9 C4 C5 123.18(13) . . ?
C18 C19 H19 119.2 . . ?
C20 C19 C18 121.70(13) . . ?
C20 C19 H19 119.2 . . ?
C20 C21 H21 117.9 . . ?
C22 C21 H21 117.9 . . ?
C22 C21 C20 124.26(13) . . ?
C19 C20 C21 117.29(13) . . ?
C19 C20 C24 121.96(13) . . ?
C21 C20 C24 120.67(12) . . ?
O1 C5 C4 123.49(12) . . ?
O1 C5 C6 119.05(13) . . ?
C4 C5 C6 117.45(13) . . ?
C21 C22 C23 117.60(13) . . ?
C21 C22 C25 121.39(13) . . ?
C23 C22 C25 120.98(13) . . ?
C4 C9 H9 120 . . ?
C8 C9 C4 120.03(14) . . ?
C8 C9 H9 120 . . ?
C8 C7 H7 117.7 . . ?
C6 C7 H7 117.7 . . ?
C6 C7 C8 124.54(13) . . ?
C9 C8 C7 116.99(13) . . ?
C9 C8 C11 122.45(14) . . ?
C7 C8 C11 120.55(13) . . ?
O2 C23 C18 122.46(13) . . ?
O2 C23 C22 118.13(13) . . ?
C18 C23 C22 119.41(13) . . ?
C22 C25 C30 110.66(13) . . ?
C29 C25 C22 111.67(13) . . ?
C29 C25 C30 106.73(13) . . ?
C31 C25 C22 109.91(13) . . ?
C31 C25 C30 110.11(14) . . ?
C31 C25 C29 107.68(14) . . ?
C5 C6 C10 119.89(13) . . ?
C7 C6 C5 117.79(13) . . ?
C7 C6 C10 122.32(13) . . ?
C28 C24 C20 110.38(12) . . ?
C28 C24 C27 109.33(12) . . ?
C27 C24 C20 108.49(12) . . ?
C26 C24 C20 111.65(12) . . ?
C26 C24 C28 108.32(13) . . ?
C26 C24 C27 108.63(13) . . ?
C8 C11 C15 109.83(14) . . ?
C8 C11 C16 109.18(13) . . ?
C17 C11 C8 112.13(12) . . ?
C17 C11 C15 107.74(14) . . ?
C17 C11 C16 108.70(16) . . ?
C15 C11 C16 109.21(15) . . ?
O4 C34 C33 125.09(15) . . ?
O4 C34 C36 114.63(15) . . ?
C33 C34 C36 120.28(15) . . ?
N3 C3 H3A 109.5 . . ?
N3 C3 H3B 109.5 . . ?
N3 C3 H3C 109.5 . . ?
H3A C3 H3B 109.5 . . ?
H3A C3 H3C 109.5 . . ?
H3B C3 H3C 109.5 . . ?
C6 C10 C14 111.91(13) . . ?
C6 C10 C13 109.87(13) . . ?
C14 C10 C13 106.66(14) . . ?
C12 C10 C6 110.56(13) . . ?
C12 C10 C14 107.42(13) . . ?
C12 C10 C13 110.33(15) . . ?
O3 C32 C33 124.45(15) . . ?
O3 C32 C35 115.90(15) . . ?
C33 C32 C35 119.64(15) . . ?
C25 C30 H30A 109.5 . . ?
C25 C30 H30B 109.5 . . ?
C25 C30 H30C 109.5 . . ?
H30A C30 H30B 109.5 . . ?
H30A C30 H30C 109.5 . . ?
H30B C30 H30C 109.5 . . ?
C25 C29 H29A 109.5 . . ?
C25 C29 H29B 109.5 . . ?
C25 C29 H29C 109.5 . . ?
H29A C29 H29B 109.5 . . ?
H29A C29 H29C 109.5 . . ?
H29B C29 H29C 109.5 . . ?
C34 C33 C32 125.63(15) . . ?
C34 C33 H33 117.2 . . ?
C32 C33 H33 117.2 . . ?
C24 C28 H28A 109.5 . . ?
C24 C28 H28B 109.5 . . ?
C24 C28 H28C 109.5 . . ?
H28A C28 H28B 109.5 . . ?
H28A C28 H28C 109.5 . . ?
H28B C28 H28C 109.5 . . ?
C24 C27 H27A 109.5 . . ?
C24 C27 H27B 109.5 . . ?
C24 C27 H27C 109.5 . . ?
H27A C27 H27B 109.5 . . ?
H27A C27 H27C 109.5 . . ?
H27B C27 H27C 109.5 . . ?
C10 C14 H14A 109.5 . . ?
C10 C14 H14B 109.5 . . ?
C10 C14 H14C 109.5 . . ?
H14A C14 H14B 109.5 . . ?
H14A C14 H14C 109.5 . . ?
H14B C14 H14C 109.5 . . ?
C24 C26 H26A 109.5 . . ?
C24 C26 H26B 109.5 . . ?
C24 C26 H26C 109.5 . . ?
H26A C26 H26B 109.5 . . ?
H26A C26 H26C 109.5 . . ?
H26B C26 H26C 109.5 . . ?
C10 C13 H13A 109.5 . . ?
C10 C13 H13B 109.5 . . ?
C10 C13 H13C 109.5 . . ?
H13A C13 H13B 109.5 . . ?
H13A C13 H13C 109.5 . . ?
H13B C13 H13C 109.5 . . ?
C25 C31 H31A 109.5 . . ?
C25 C31 H31B 109.5 . . ?
C25 C31 H31C 109.5 . . ?
H31A C31 H31B 109.5 . . ?
H31A C31 H31C 109.5 . . ?
H31B C31 H31C 109.5 . . ?
C11 C17 H17A 109.5 . . ?
C11 C17 H17B 109.5 . . ?
C11 C17 H17C 109.5 . . ?
H17A C17 H17B 109.5 . . ?
H17A C17 H17C 109.5 . . ?
H17B C17 H17C 109.5 . . ?
C10 C12 H12A 109.5 . . ?
C10 C12 H12B 109.5 . . ?
C10 C12 H12C 109.5 . . ?
H12A C12 H12B 109.5 . . ?
H12A C12 H12C 109.5 . . ?
H12B C12 H12C 109.5 . . ?
C34 C36 H36A 109.5 . . ?
C34 C36 H36B 109.5 . . ?
C34 C36 H36C 109.5 . . ?
H36A C36 H36B 109.5 . . ?
H36A C36 H36C 109.5 . . ?
H36B C36 H36C 109.5 . . ?
C32 C35 H35A 109.5 . . ?
C32 C35 H35B 109.5 . . ?
C32 C35 H35C 109.5 . . ?
H35A C35 H35B 109.5 . . ?
H35A C35 H35C 109.5 . . ?
H35B C35 H35C 109.5 . . ?
C11 C15 H15A 109.5 . . ?
C11 C15 H15B 109.5 . . ?
C11 C15 H15C 109.5 . . ?
H15A C15 H15B 109.5 . . ?
H15A C15 H15C 109.5 . . ?
H15B C15 H15C 109.5 . . ?
C11 C16 H16A 109.5 . . ?
C11 C16 H16B 109.5 . . ?
C11 C16 H16C 109.5 . . ?
H16A C16 H16B 109.5 . . ?
H16A C16 H16C 109.5 . . ?
H16B C16 H16C 109.5 . . ?

loop_
_geom_bond_atom_site_label_1
_geom_bond_atom_site_label_2
_geom_bond_distance
_geom_bond_site_symmetry_2
_geom_bond_publ_flag
Mn1 O4 1.9917(11) . ?
Mn1 O3 2.0522(11) . ?
Mn1 O1 1.8614(10) . ?
Mn1 O2 1.8622(10) . ?
Mn1 C1 1.9550(14) . ?
O4 C34 1.2682(19) . ?
O3 C32 1.2681(19) . ?
O1 C5 1.3282(17) . ?
O2 C23 1.3332(17) . ?
N1 N2 1.3257(16) . ?
N1 C1 1.3630(17) . ?
N1 C4 1.4356(17) . ?
N3 N2 1.3331(16) . ?
N3 C2 1.3700(18) . ?
N3 C3 1.4663(18) . ?
C1 C2 1.3865(19) . ?
C2 C18 1.4614(18) . ?
C18 C19 1.4093(19) . ?
C18 C23 1.415(2) . ?
C4 C5 1.395(2) . ?
C4 C9 1.394(2) . ?
C19 H19 0.93 . ?
C19 C20 1.3788(19) . ?
C21 H21 0.93 . ?
C21 C20 1.398(2) . ?
C21 C22 1.387(2) . ?
C20 C24 1.5368(19) . ?
C5 C6 1.4299(19) . ?
C22 C23 1.424(2) . ?
C22 C25 1.538(2) . ?
C9 H9 0.93 . ?
C9 C8 1.3825(19) . ?
C7 H7 0.93 . ?
C7 C8 1.405(2) . ?
C7 C6 1.384(2) . ?
C8 C11 1.533(2) . ?
C25 C30 1.539(2) . ?
C25 C29 1.537(2) . ?
C25 C31 1.535(2) . ?
C6 C10 1.535(2) . ?
C24 C28 1.533(2) . ?
C24 C27 1.536(2) . ?
C24 C26 1.528(2) . ?
C11 C17 1.523(2) . ?
C11 C15 1.534(2) . ?
C11 C16 1.534(2) . ?
C34 C33 1.394(2) . ?
C34 C36 1.507(2) . ?
C3 H3A 0.96 . ?
C3 H3B 0.96 . ?
C3 H3C 0.96 . ?
C10 C14 1.535(2) . ?
C10 C13 1.536(2) . ?
C10 C12 1.531(2) . ?
C32 C33 1.396(2) . ?
C32 C35 1.500(2) . ?
C30 H30A 0.96 . ?
C30 H30B 0.96 . ?
C30 H30C 0.96 . ?
C29 H29A 0.96 . ?
C29 H29B 0.96 . ?
C29 H29C 0.96 . ?
C33 H33 0.93 . ?
C28 H28A 0.96 . ?
C28 H28B 0.96 . ?
C28 H28C 0.96 . ?
C27 H27A 0.96 . ?
C27 H27B 0.96 . ?
C27 H27C 0.96 . ?
C14 H14A 0.96 . ?
C14 H14B 0.96 . ?
C14 H14C 0.96 . ?
C26 H26A 0.96 . ?
C26 H26B 0.96 . ?
C26 H26C 0.96 . ?
C13 H13A 0.96 . ?
C13 H13B 0.96 . ?
C13 H13C 0.96 . ?
C31 H31A 0.96 . ?
C31 H31B 0.96 . ?
C31 H31C 0.96 . ?
C17 H17A 0.96 . ?
C17 H17B 0.96 . ?
C17 H17C 0.96 . ?
C12 H12A 0.96 . ?
C12 H12B 0.96 . ?
C12 H12C 0.96 . ?
C36 H36A 0.96 . ?
C36 H36B 0.96 . ?
C36 H36C 0.96 . ?
C35 H35A 0.96 . ?
C35 H35B 0.96 . ?
C35 H35C 0.96 . ?
C15 H15A 0.96 . ?
C15 H15B 0.96 . ?
C15 H15C 0.96 . ?
C16 H16A 0.96 . ?
C16 H16B 0.96 . ?
C16 H16C 0.96 . ?

loop_
_geom_torsion_atom_site_label_1
_geom_torsion_atom_site_label_2
_geom_torsion_atom_site_label_3
_geom_torsion_atom_site_label_4
_geom_torsion
_geom_torsion_site_symmetry_1
_geom_torsion_site_symmetry_2
_geom_torsion_site_symmetry_3
_geom_torsion_site_symmetry_4
_geom_torsion_publ_flag
Mn1 O4 C34 C33 5.5(2) . . . . ?
Mn1 O4 C34 C36 -175.55(12) . . . . ?
Mn1 O3 C32 C33 -11.3(2) . . . . ?
Mn1 O3 C32 C35 169.64(13) . . . . ?
Mn1 O1 C5 C4 -7.9(2) . . . . ?
Mn1 O1 C5 C6 173.03(11) . . . . ?
Mn1 O2 C23 C18 -20.1(2) . . . . ?
Mn1 O2 C23 C22 160.12(11) . . . . ?
Mn1 C1 C2 N3 -173.75(10) . . . . ?
Mn1 C1 C2 C18 3.5(2) . . . . ?
O4 Mn1 O1 C5 156.10(15) . . . . ?
O4 Mn1 O2 C23 -124.36(15) . . . . ?
O4 C34 C33 C32 5.5(3) . . . . ?
O3 Mn1 O1 C5 -115.43(15) . . . . ?
O3 Mn1 O2 C23 147.06(15) . . . . ?
O3 C32 C33 C34 -2.2(3) . . . . ?
O1 C5 C6 C7 178.04(14) . . . . ?
O1 C5 C6 C10 -2.1(2) . . . . ?
N1 C1 C2 N3 0.31(15) . . . . ?
N1 C1 C2 C18 177.55(13) . . . . ?
N1 C4 C5 O1 -3.2(2) . . . . ?
N1 C4 C5 C6 175.90(12) . . . . ?
N1 C4 C9 C8 -174.59(13) . . . . ?
N3 C2 C18 C19 2.2(2) . . . . ?
N3 C2 C18 C23 179.75(14) . . . . ?
N2 N1 C1 Mn1 174.46(10) . . . . ?
N2 N1 C1 C2 0.27(16) . . . . ?
N2 N1 C4 C5 -167.69(13) . . . . ?
N2 N1 C4 C9 8.04(19) . . . . ?
N2 N3 C2 C1 -0.81(16) . . . . ?
N2 N3 C2 C18 -177.96(13) . . . . ?
C1 Mn1 O1 C5 11.07(15) . . . . ?
C1 Mn1 O2 C23 20.66(15) . . . . ?
C1 N1 N2 N3 -0.74(15) . . . . ?
C1 N1 C4 C5 6.8(2) . . . . ?
C1 N1 C4 C9 -177.51(13) . . . . ?
C1 C2 C18 C19 -174.37(14) . . . . ?
C1 C2 C18 C23 3.1(2) . . . . ?
C2 N3 N2 N1 0.95(15) . . . . ?
C2 C18 C19 C20 175.66(14) . . . . ?
C2 C18 C23 O2 3.5(2) . . . . ?
C2 C18 C23 C22 -176.70(13) . . . . ?
C18 C19 C20 C21 1.4(2) . . . . ?
C18 C19 C20 C24 -175.40(13) . . . . ?
C4 N1 N2 N3 174.45(12) . . . . ?
C4 N1 C1 Mn1 -0.2(2) . . . . ?
C4 N1 C1 C2 -174.44(13) . . . . ?
C4 C5 C6 C7 -1.1(2) . . . . ?
C4 C5 C6 C10 178.78(13) . . . . ?
C4 C9 C8 C7 -1.4(2) . . . . ?
C4 C9 C8 C11 179.66(14) . . . . ?
C19 C18 C23 O2 -178.88(13) . . . . ?
C19 C18 C23 C22 0.9(2) . . . . ?
C19 C20 C24 C28 -135.70(15) . . . . ?
C19 C20 C24 C27 104.53(16) . . . . ?
C19 C20 C24 C26 -15.2(2) . . . . ?
C21 C20 C24 C28 47.66(19) . . . . ?
C21 C20 C24 C27 -72.11(17) . . . . ?
C21 C20 C24 C26 168.20(14) . . . . ?
C21 C22 C23 O2 -179.87(13) . . . . ?
C21 C22 C23 C18 0.4(2) . . . . ?
C21 C22 C25 C30 -123.19(16) . . . . ?
C21 C22 C25 C29 -4.5(2) . . . . ?
C21 C22 C25 C31 114.98(16) . . . . ?
C20 C21 C22 C23 -0.8(2) . . . . ?
C20 C21 C22 C25 -178.62(14) . . . . ?
C5 C4 C9 C8 0.9(2) . . . . ?
C5 C6 C10 C14 -179.32(14) . . . . ?
C5 C6 C10 C13 -61.03(18) . . . . ?
C5 C6 C10 C12 60.98(19) . . . . ?
C22 C21 C20 C19 0.0(2) . . . . ?
C22 C21 C20 C24 176.76(14) . . . . ?
C9 C4 C5 O1 -178.71(14) . . . . ?
C9 C4 C5 C6 0.4(2) . . . . ?
C9 C8 C11 C17 -10.3(2) . . . . ?
C9 C8 C11 C15 -130.04(16) . . . . ?
C9 C8 C11 C16 110.23(17) . . . . ?
C7 C8 C11 C17 170.81(15) . . . . ?
C7 C8 C11 C15 51.05(19) . . . . ?
C7 C8 C11 C16 -68.7(2) . . . . ?
C7 C6 C10 C14 0.6(2) . . . . ?
C7 C6 C10 C13 118.85(16) . . . . ?
C7 C6 C10 C12 -119.14(16) . . . . ?
C8 C7 C6 C5 0.6(2) . . . . ?
C8 C7 C6 C10 -179.28(14) . . . . ?
C23 C18 C19 C20 -1.8(2) . . . . ?
C23 C22 C25 C30 59.07(19) . . . . ?
C23 C22 C25 C29 177.81(14) . . . . ?
C23 C22 C25 C31 -62.76(19) . . . . ?
C25 C22 C23 O2 -2.0(2) . . . . ?
C25 C22 C23 C18 178.18(14) . . . . ?
C6 C7 C8 C9 0.7(2) . . . . ?
C6 C7 C8 C11 179.63(14) . . . . ?
C3 N3 N2 N1 -174.12(12) . . . . ?
C3 N3 C2 C1 173.11(15) . . . . ?
C3 N3 C2 C18 -4.0(3) . . . . ?
C36 C34 C33 C32 -173.30(17) . . . . ?
C35 C32 C33 C34 176.88(17) . . . . ?

loop_
_exptl_oxdiff_crystal_face_indexfrac_h
_exptl_oxdiff_crystal_face_indexfrac_k
_exptl_oxdiff_crystal_face_indexfrac_l
_exptl_oxdiff_crystal_face_x
_exptl_oxdiff_crystal_face_y
_exptl_oxdiff_crystal_face_z
-0.0000 0.0000 -1.0000 0.0111 0.0368 0.0014
0.0000 -0.0000 1.0000 -0.0111 -0.0368 -0.0014
-1.0000 -1.0000 -1.0000 -0.0067 0.0458 0.0734
1.0000 1.0000 1.0000 0.0067 -0.0458 -0.0734
-1.0000 -0.0000 1.0000 0.0166 -0.0399 0.0322
1.0000 0.0000 -1.0000 -0.0166 0.0399 -0.0322
1.0000 -1.0000 -1.0000 -0.0619 0.0521 0.0061
-1.0000 1.0000 1.0000 0.0619 -0.0521 -0.0061
-1.0000 -1.0000 0.0000 -0.0177 0.0090 0.0720
1.0000 1.0000 -0.0000 0.0177 -0.0090 -0.0720
0.0000 -1.0000 0.0000 -0.0454 0.0122 0.0384
-0.0000 1.0000 -0.0000 0.0454 -0.0122 -0.0384
-1.0000 -0.0000 -0.0000 0.0276 -0.0031 0.0336
1.0000 0.0000 0.0000 -0.0276 0.0031 -0.0336
1.0000 -1.0000 1.0000 -0.0840 -0.0215 0.0033
-1.0000 1.0000 -1.0000 0.0840 0.0215 -0.0033
0.0000 -1.0000 1.0000 -0.0564 -0.0247 0.0370
-0.0000 1.0000 -1.0000 0.0564 0.0247 -0.0370
-1.0000 -0.0000 -1.0000 0.0387 0.0337 0.0350
1.0000 0.0000 1.0000 -0.0387 -0.0337 -0.0350
-1.0000 -1.0000 1.0000 -0.0288 -0.0278 0.0706
1.0000 1.0000 -1.0000 0.0288 0.0278 -0.0706
-0.0000 -1.0000 -1.0000 -0.0343 0.0490 0.0398
0.0000 1.0000 1.0000 0.0343 -0.0490 -0.0398
